data_4321694
loop_
_publ_author_name
'F. Albert Cotton'
'Evgeny V. Dikarev'
'Marina A. Petrukhina'

_publ_section_title
;
 Syntheses and Crystal Structures of "Unligated" Copper(I) and Copper(II)
 Trifluoroacetates
;
_journal_name_full 'Inorganic Chemistry'
_journal_page_first 6072
_journal_page_last 6079
_journal_paper_doi 10.1021/ic000663h
_journal_volume 39
_journal_year 2000
_chemical_compound_source synthesized
_chemical_formula_analytical 'not measured'
_chemical_formula_moiety 'Cu4 (O2 C C F3)4'
_chemical_formula_structural '[Cu4(O2CCF3)4]'
_chemical_formula_sum 'C8 Cu4 F12 O8'
_chemical_formula_weight 706.24
_chemical_melting_point ?
_chemical_name_systematic
; 
 Catena(tetrakis(\m3-trifluoroacetato,O,O,O')-tera-copper(I))
;
_space_group_IT_number 14
_symmetry_cell_setting monoclinic
_symmetry_space_group_name_Hall '-P 2ybc'
_symmetry_space_group_name_H-M 'P 1 21/c 1'
_atom_sites_solution_hydrogens geom
_atom_sites_solution_primary direct
_atom_sites_solution_secondary difmap
_audit_creation_method SHELXL
_cell_angle_alpha 90.00
_cell_angle_beta 106.493(9)
_cell_angle_gamma 90.00
_cell_formula_units_Z 4
_cell_length_a 9.7937(6)
_cell_length_b 15.322(1)
_cell_length_c 12.002(1)
_cell_measurement_reflns_used 250
_cell_measurement_temperature 213(2)
_cell_measurement_theta_max 20.8
_cell_measurement_theta_min 9.05
_cell_volume 1726.9(2)
_computing_cell_refinement 'MADNES (Enraf-Nonius, 1989)'
_computing_data_collection 'MADNES (Enraf-Nonius, 1989)'
_computing_data_reduction 'PROCOR (Kabsch, 1988)'
_computing_molecular_graphics 'SHELXTL V.5 (Siemens, 1994)'
_computing_publication_material CIFTAB
_computing_structure_refinement 'SHELXL-93 (Sheldrick, 1993)'
_computing_structure_solution 'SHELXTL V.5 (Siemens, 1994)'
_diffrn_ambient_temperature 213(2)
_diffrn_measurement_device 'Nonius FAST area detector'
_diffrn_measurement_method 'Ellipsoid-mask fitting'
_diffrn_radiation_monochromator graphite
_diffrn_radiation_source 'fine-focus sealed tube'
_diffrn_radiation_type MoK\a
_diffrn_radiation_wavelength 0.71073
_diffrn_reflns_av_R_equivalents 0.0474
_diffrn_reflns_av_sigmaI/netI 0.0351
_diffrn_reflns_limit_h_max 11
_diffrn_reflns_limit_h_min -11
_diffrn_reflns_limit_k_max 17
_diffrn_reflns_limit_k_min -18
_diffrn_reflns_limit_l_max 14
_diffrn_reflns_limit_l_min -12
_diffrn_reflns_number 9459
_diffrn_reflns_theta_max 25.09
_diffrn_reflns_theta_min 2.54
_diffrn_standards_number 'none (area detector data)'
_exptl_absorpt_coefficient_mu 5.024
_exptl_absorpt_correction_T_max 0.471
_exptl_absorpt_correction_T_min 0.349
_exptl_absorpt_correction_type 'SORTAV (Blessing, 1995)'
_exptl_crystal_colour colorless
_exptl_crystal_density_diffrn 2.716
_exptl_crystal_density_meas ?
_exptl_crystal_density_method none
_exptl_crystal_description block
_exptl_crystal_F_000 1344
_exptl_crystal_size_max 0.35
_exptl_crystal_size_mid 0.15
_exptl_crystal_size_min 0.15
_refine_diff_density_max 1.027
_refine_diff_density_min -0.856
_refine_diff_density_rms 0.180
_refine_ls_extinction_coef noref
_refine_ls_extinction_method none
_refine_ls_goodness_of_fit_all 1.084
_refine_ls_goodness_of_fit_obs 1.090
_refine_ls_hydrogen_treatment noref
_refine_ls_matrix_type full
_refine_ls_number_parameters 325
_refine_ls_number_reflns 2998
_refine_ls_number_restraints 72
_refine_ls_restrained_S_all 1.144
_refine_ls_restrained_S_obs 1.157
_refine_ls_R_factor_all 0.0642
_refine_ls_R_factor_obs 0.0574
_refine_ls_shift/esd_max 0.000
_refine_ls_shift/esd_mean 0.000
_refine_ls_structure_factor_coef Fsqd
_refine_ls_weighting_details 'w=1/[\s^2^(Fo^2^)+(0.0869P)^2^+12.7134P] where P=(Fo^2^+2Fc^2^)/3'
_refine_ls_weighting_scheme calc
_refine_ls_wR_factor_all 0.1649
_refine_ls_wR_factor_obs 0.1557
_reflns_number_observed 2680
_reflns_number_total 2998
_reflns_observed_criterion >2sigma(I)
_cod_data_source_file ic000663h_2.cif
_cod_data_source_block '[Cu4(O2CCF3)4](1)'
_cod_depositor_comments
;
The following automatic conversions were performed:

'_chemical_melting_point' value 'not measured' was changed to '?' -
the value is undefined or not given.

Automatic conversion script
Id: cif_fix_values 1673 2011-04-08 12:14:43Z adriana 

The following automatic conversions were performed:

'_exptl_crystal_density_meas' value 'not measured' was changed to '?'
- the value is perceived as not measured.

Automatic conversion script
Id: cif_fix_values 3008 2015-01-20 13:52:24Z robertas 

The following automatic conversions were performed:

'_refine_ls_weighting_scheme' value 'calc
w=1/[\s^2^(Fo^2^)+(0.0869P)^2^+12.7134P] where P=(Fo^2^+2Fc^2^)/3'
was changed to 'calc'. New tag '_refine_ls_weighting_details' was
created. The value of the new tag was set to
'w=1/[\s^2^(Fo^2^)+(0.0869P)^2^+12.7134P] where P=(Fo^2^+2Fc^2^)/3'.

Automatic conversion script
Id: cif_fix_values 3143 2015-03-26 13:38:13Z robertas 
;
_cod_database_code 4321694

loop_
_symmetry_equiv_pos_as_xyz
'x, y, z'
'-x, y+1/2, -z+1/2'
'-x, -y, -z'
'x, -y-1/2, z-1/2'

loop_
_atom_site_aniso_label
_atom_site_aniso_U_11
_atom_site_aniso_U_22
_atom_site_aniso_U_33
_atom_site_aniso_U_23
_atom_site_aniso_U_13
_atom_site_aniso_U_12
Cu1 0.0384(5) 0.0380(5) 0.0328(5) -0.0057(4) 0.0131(4) 0.0024(4)
Cu2 0.0383(5) 0.0465(6) 0.0200(5) -0.0057(4) 0.0092(4) -0.0020(4)
Cu3 0.0404(5) 0.0453(6) 0.0293(5) 0.0000(4) 0.0129(4) -0.0049(4)
Cu4 0.0398(6) 0.0460(6) 0.0471(6) 0.0000(4) 0.0184(5) -0.0002(4)
O1 0.039(3) 0.050(3) 0.031(3) -0.007(2) 0.007(2) 0.007(2)
O2 0.037(3) 0.052(3) 0.023(3) -0.004(2) 0.008(2) 0.007(2)
O3 0.038(3) 0.046(3) 0.025(3) -0.003(2) 0.013(2) -0.006(2)
O4 0.042(3) 0.043(3) 0.031(3) -0.003(2) 0.006(2) -0.008(2)
O5 0.039(3) 0.052(3) 0.031(3) 0.006(2) 0.011(2) 0.003(2)
O6 0.044(3) 0.052(3) 0.040(3) 0.009(3) 0.016(3) 0.010(3)
O7 0.046(3) 0.040(3) 0.051(4) -0.011(3) 0.019(3) -0.005(2)
O8 0.045(3) 0.040(3) 0.040(3) -0.013(2) 0.019(2) -0.004(2)
C1 0.043(4) 0.042(4) 0.017(3) -0.004(3) 0.015(3) -0.002(3)
C2 0.048(5) 0.099(8) 0.031(5) -0.017(5) -0.002(4) 0.015(5)
C3 0.039(4) 0.030(3) 0.019(3) 0.001(3) 0.017(3) 0.005(3)
C4 0.049(5) 0.054(5) 0.035(4) -0.020(4) 0.005(4) -0.003(4)
C5 0.042(4) 0.036(4) 0.036(4) -0.002(3) 0.014(3) 0.000(3)
C6 0.058(5) 0.053(5) 0.034(4) 0.017(4) 0.023(4) 0.017(4)
C7 0.039(4) 0.025(3) 0.039(4) -0.001(3) 0.012(3) 0.003(3)
C8 0.049(4) 0.026(4) 0.040(4) -0.009(3) 0.015(4) 0.001(3)

loop_
_atom_site_label
_atom_site_type_symbol
_atom_site_fract_x
_atom_site_fract_y
_atom_site_fract_z
_atom_site_U_iso_or_equiv
_atom_site_thermal_displace_type
_atom_site_occupancy
_atom_site_calc_flag
_atom_site_refinement_flags
_atom_site_disorder_group
Cu1 Cu 0.49545(10) 0.06588(6) 0.87440(8) 0.0358(3) Uani 1 d . .
Cu2 Cu 0.75281(9) -0.00242(6) 1.00238(7) 0.0347(3) Uani 1 d . .
Cu3 Cu 0.97736(10) 0.10816(6) 1.07690(8) 0.0377(3) Uani 1 d . .
Cu4 Cu 0.72165(10) 0.18628(7) 0.94202(9) 0.0430(3) Uani 1 d . .
O1 O 0.5578(6) 0.0123(4) 0.7589(5) 0.0407(13) Uani 1 d . .
O2 O 0.7780(5) -0.0308(4) 0.8556(4) 0.0371(12) Uani 1 d . .
O3 O 0.7261(5) 0.0212(4) 1.1486(4) 0.0354(12) Uani 1 d . .
O4 O 0.9198(6) 0.1049(4) 1.2109(5) 0.0394(12) Uani 1 d . .
O5 O 1.0306(6) 0.1205(4) 0.9393(5) 0.0405(13) Uani 1 d . .
O6 O 0.8260(6) 0.1818(4) 0.8348(5) 0.0444(14) Uani 1 d . .
O7 O 0.6102(6) 0.2230(4) 1.0364(5) 0.0447(13) Uani 1 d . .
O8 O 0.4272(6) 0.1296(4) 0.9803(5) 0.0400(12) Uani 1 d . .
C1 C 0.6747(8) -0.0200(5) 0.7668(6) 0.033(2) Uani 1 d . .
C2 C 0.6973(10) -0.0509(8) 0.6526(8) 0.062(3) Uani 1 d D 1
F1 F 0.5737(12) -0.0759(13) 0.5784(13) 0.029(3) Uiso 0.33 d PD 1
F2 F 0.7941(18) -0.1103(14) 0.6619(15) 0.040(4) Uiso 0.33 d PD 1
F3 F 0.7374(30) 0.0209(11) 0.6005(20) 0.072(6) Uiso 0.33 d PD 1
F1X F 0.5846(15) -0.1044(12) 0.5940(15) 0.043(5) Uiso 0.333(4) d PD 2
F2X F 0.8162(13) -0.0756(12) 0.6531(14) 0.046(4) Uiso 0.33 d PD 2
F3X F 0.6746(24) 0.0267(10) 0.5842(17) 0.063(5) Uiso 0.33 d PD 2
F1Y F 0.6012(19) -0.0428(14) 0.5602(16) 0.071(6) Uiso 0.333(4) d PD 3
F2Y F 0.7610(19) -0.1336(10) 0.6711(15) 0.049(5) Uiso 0.33 d PD 3
F3Y F 0.8144(22) -0.0034(14) 0.6363(20) 0.080(6) Uiso 0.33 d PD 3
C3 C 0.8152(7) 0.0653(4) 1.2241(6) 0.0277(14) Uani 1 d . .
C4 C 0.7899(9) 0.0707(6) 1.3423(7) 0.047(2) Uani 1 d D 4
F4 F 0.7077(17) 0.1243(10) 1.3613(15) 0.035(4) Uiso 0.33 d PD 4
F5 F 0.7482(19) -0.0150(9) 1.3693(15) 0.026(4) Uiso 0.33 d PD 4
F6 F 0.9226(15) 0.0724(12) 1.4285(15) 0.046(5) Uiso 0.33 d PD 4
F4X F 0.6611(15) 0.1157(11) 1.3344(15) 0.033(4) Uiso 0.333(4) d PD 5
F5X F 0.7852(20) -0.0022(10) 1.3893(17) 0.048(5) Uiso 0.33 d PD 5
F6X F 0.8883(16) 0.1247(12) 1.4150(16) 0.048(6) Uiso 0.33 d PD 5
F4Y F 0.6843(18) 0.1387(11) 1.3291(17) 0.038(5) Uiso 0.333(4) d PD 6
F5Y F 0.7278(17) 0.0038(10) 1.3730(15) 0.033(5) Uiso 0.33 d PD 6
F6Y F 0.8990(15) 0.0975(15) 1.4278(13) 0.027(4) Uiso 0.33 d PD 6
C5 C 0.9495(8) 0.1545(5) 0.8494(7) 0.037(2) Uani 1 d . .
C6 C 1.0088(10) 0.1629(6) 0.7471(7) 0.046(2) Uani 1 d D 7
F7 F 0.9136(24) 0.2085(16) 0.6644(21) 0.059(9) Uiso 0.33 d PD 7
F8 F 1.0284(24) 0.0852(8) 0.7047(14) 0.028(4) Uiso 0.33 d PD 7
F9 F 1.1341(18) 0.2022(17) 0.7741(17) 0.053(5) Uiso 0.33 d PD 7
F7X F 0.9596(18) 0.2183(10) 0.6690(14) 0.042(4) Uiso 0.333(4) d PD 8
F8X F 0.9884(19) 0.0766(8) 0.6962(14) 0.035(5) Uiso 0.33 d PD 8
F9X F 1.1531(14) 0.1695(13) 0.7772(14) 0.049(5) Uiso 0.33 d PD 8
F7Y F 0.9201(18) 0.1942(12) 0.6481(14) 0.032(5) Uiso 0.333(4) d PD 9
F8Y F 1.0921(21) 0.1031(11) 0.7304(17) 0.063(5) Uiso 0.33 d PD 9
F9Y F 1.1101(19) 0.2352(13) 0.7783(17) 0.065(6) Uiso 0.33 d PD 9
C7 C 0.4913(8) 0.1940(5) 1.0362(7) 0.034(2) Uani 1 d . .
C8 C 0.4155(8) 0.2424(5) 1.1128(7) 0.038(2) Uani 1 d D 10
F10 F 0.4196(22) 0.1945(8) 1.2061(12) 0.022(3) Uiso 0.33 d PD 10
F11 F 0.4750(18) 0.3201(8) 1.1431(16) 0.021(3) Uiso 0.33 d PD 10
F12 F 0.2760(12) 0.2550(13) 1.0531(13) 0.028(3) Uiso 0.33 d PD 10
F10X F 0.3622(23) 0.1895(10) 1.1790(17) 0.058(6) Uiso 0.333(4) d PD 11
F11X F 0.4964(18) 0.3010(13) 1.1819(19) 0.067(7) Uiso 0.33 d PD 11
F12X F 0.3020(18) 0.2844(14) 1.0446(14) 0.058(6) Uiso 0.33 d PD 11
F10Y F 0.4639(22) 0.2113(13) 1.2213(14) 0.059(7) Uiso 0.333(4) d PD 12
F11Y F 0.4291(23) 0.3276(9) 1.1153(17) 0.056(6) Uiso 0.33 d PD 12
F12Y F 0.2735(15) 0.2278(14) 1.0814(18) 0.064(6) Uiso 0.33 d PD 12

loop_
_atom_type_symbol
_atom_type_description
_atom_type_scat_dispersion_real
_atom_type_scat_dispersion_imag
_atom_type_scat_source
C C 0.0033 0.0016 'International Tables Vol C Tables 4.2.6.8 and 6.1.1.4'
O O 0.0106 0.0060 'International Tables Vol C Tables 4.2.6.8 and 6.1.1.4'
F F 0.0171 0.0103 'International Tables Vol C Tables 4.2.6.8 and 6.1.1.4'
Cu Cu 0.3201 1.2651 'International Tables Vol C Tables 4.2.6.8 and 6.1.1.4'

loop_
_geom_angle_atom_site_label_1
_geom_angle_atom_site_label_2
_geom_angle_atom_site_label_3
_geom_angle
_geom_angle_site_symmetry_1
_geom_angle_site_symmetry_3
_geom_angle_publ_flag
O1 Cu1 O8 174.1(3) . . y
O1 Cu1 O3 98.1(2) . 3_657 y
O8 Cu1 O3 83.5(2) . 3_657 y
O1 Cu1 Cu2 78.8(2) . . y
O8 Cu1 Cu2 105.4(2) . . y
O3 Cu1 Cu2 119.16(13) 3_657 . y
O1 Cu1 Cu4 96.1(2) . . y
O8 Cu1 Cu4 82.3(2) . . y
O3 Cu1 Cu4 165.80(13) 3_657 . y
Cu2 Cu1 Cu4 64.46(4) . . y
O3 Cu2 O2 177.8(2) . . y
O3 Cu2 O8 78.4(2) . 3_657 y
O2 Cu2 O8 99.7(2) . 3_657 y
O3 Cu2 Cu3 83.5(2) . . y
O2 Cu2 Cu3 98.2(2) . . y
O8 Cu2 Cu3 156.61(13) 3_657 . y
O3 Cu2 O5 101.1(2) . 3_757 y
O2 Cu2 O5 77.9(2) . 3_757 y
O8 Cu2 O5 88.8(2) 3_657 3_757 y
Cu3 Cu2 O5 80.29(13) . 3_757 y
O3 Cu2 Cu1 95.7(2) . . y
O2 Cu2 Cu1 84.8(2) . . y
O8 Cu2 Cu1 78.54(13) 3_657 . y
Cu3 Cu2 Cu1 118.21(4) . . y
O5 Cu2 Cu1 156.47(13) 3_757 . y
O3 Cu2 Cu4 90.5(2) . . n
O2 Cu2 Cu4 91.6(2) . . n
O8 Cu2 Cu4 134.62(13) 3_657 . n
Cu3 Cu2 Cu4 59.46(3) . . n
O5 Cu2 Cu4 136.61(12) 3_757 . n
Cu1 Cu2 Cu4 58.76(3) . . n
O4 Cu3 O5 175.5(3) . . y
O4 Cu3 O2 101.5(2) . 3_757 y
O5 Cu3 O2 81.9(2) . 3_757 y
O4 Cu3 Cu2 81.5(2) . . y
O5 Cu3 Cu2 100.0(2) . . y
O2 Cu3 Cu2 114.07(13) 3_757 . y
O4 Cu3 Cu4 94.0(2) . . y
O5 Cu3 Cu4 82.9(2) . . y
O2 Cu3 Cu4 164.16(12) 3_757 . y
Cu2 Cu3 Cu4 64.78(4) . . y
O6 Cu4 O7 164.1(3) . . y
O6 Cu4 Cu1 108.6(2) . . y
O7 Cu4 Cu1 79.9(2) . . y
O6 Cu4 Cu3 79.0(2) . . y
O7 Cu4 Cu3 110.8(2) . . y
Cu1 Cu4 Cu3 112.52(4) . . y
O6 Cu4 Cu2 95.4(2) . . n
O7 Cu4 Cu2 100.5(2) . . n
Cu1 Cu4 Cu2 56.78(3) . . n
Cu3 Cu4 Cu2 55.75(3) . . n
C1 O1 Cu1 128.2(5) . . n
C1 O2 Cu2 118.2(5) . . n
C3 O3 Cu2 121.5(4) . . n
C3 O4 Cu3 126.3(5) . . n
C5 O5 Cu3 122.1(5) . . n
C5 O6 Cu4 128.2(5) . . n
C7 O7 Cu4 126.7(5) . . n
C7 O8 Cu1 123.5(5) . . n
O1 C1 O2 129.0(7) . . n
O1 C1 C2 115.2(7) . . n
O2 C1 C2 115.8(7) . . n
F2 C2 F1 110.9(14) . . n
F2 C2 F3 107.7(16) . . n
F1 C2 F3 104.3(15) . . n
F2 C2 C1 115.5(11) . . n
F1 C2 C1 110.7(9) . . n
F3 C2 C1 107.0(12) . . n
F2X C2 F1X 115.9(13) . . n
F2X C2 F3X 104.7(14) . . n
F1X C2 F3X 103.2(13) . . n
F2X C2 C1 118.2(10) . . n
F1X C2 C1 109.9(10) . . n
F3X C2 C1 102.7(11) . . n
F1Y C2 F2Y 115.1(14) . . n
F1Y C2 F3Y 105.3(16) . . n
F2Y C2 F3Y 98.3(13) . . n
F1Y C2 C1 120.4(12) . . n
F2Y C2 C1 108.0(10) . . n
F3Y C2 C1 107.1(11) . . n
O4 C3 O3 126.8(6) . . n
O4 C3 C4 117.1(7) . . n
O3 C3 C4 116.1(6) . . n
F4 C4 F6 111.7(13) . . n
F4 C4 F5 109.2(12) . . n
F6 C4 F5 96.5(11) . . n
F4 C4 C3 120.5(11) . . n
F6 C4 C3 109.1(10) . . n
F5 C4 C3 107.1(9) . . n
F5X C4 F6X 110.9(14) . . n
F5X C4 F4X 108.4(13) . . n
F6X C4 F4X 101.5(11) . . n
F5X C4 C3 114.2(11) . . n
F6X C4 C3 110.9(10) . . n
F4X C4 C3 110.2(10) . . n
F5Y C4 F6Y 111.5(13) . . n
F5Y C4 F4Y 102.9(12) . . n
F6Y C4 F4Y 104.8(13) . . n
F5Y C4 C3 116.0(10) . . n
F6Y C4 C3 115.8(10) . . n
F4Y C4 C3 103.9(10) . . n
O6 C5 O5 127.8(8) . . n
O6 C5 C6 116.1(7) . . n
O5 C5 C6 116.1(7) . . n
F9 C6 F8 106.1(15) . . n
F9 C6 F7 110.1(16) . . n
F8 C6 F7 109.1(14) . . n
F9 C6 C5 112.6(11) . . n
F8 C6 C5 111.5(10) . . n
F7 C6 C5 107.4(14) . . n
F7X C6 F9X 107.3(13) . . n
F7X C6 F8X 109.0(12) . . n
F9X C6 F8X 100.9(11) . . n
F7X C6 C5 120.8(11) . . n
F9X C6 C5 113.7(10) . . n
F8X C6 C5 103.2(9) . . n
F8Y C6 F7Y 113.4(14) . . n
F8Y C6 F9Y 99.6(13) . . n
F7Y C6 F9Y 100.2(12) . . n
F8Y C6 C5 118.5(11) . . n
F7Y C6 C5 116.7(11) . . n
F9Y C6 C5 104.2(11) . . n
O7 C7 O8 127.3(7) . . n
O7 C7 C8 116.1(6) . . n
O8 C7 C8 116.6(7) . . n
F10 C8 F11 110.9(12) . . n
F10 C8 F12 107.9(13) . . n
F11 C8 F12 108.2(12) . . n
F10 C8 C7 109.6(8) . . n
F11 C8 C7 110.4(8) . . n
F12 C8 C7 109.8(8) . . n
F11X C8 F10X 107.7(14) . . n
F11X C8 F12X 107.6(14) . . n
F10X C8 F12X 104.9(13) . . n
F11X C8 C7 113.6(11) . . n
F10X C8 C7 113.6(9) . . n
F12X C8 C7 109.0(10) . . n
F11Y C8 F10Y 109.0(14) . . n
F11Y C8 F12Y 105.1(14) . . n
F10Y C8 F12Y 105.4(14) . . n
F11Y C8 C7 115.7(11) . . n
F10Y C8 C7 108.3(10) . . n
F12Y C8 C7 112.9(10) . . n

loop_
_geom_bond_atom_site_label_1
_geom_bond_atom_site_label_2
_geom_bond_distance
_geom_bond_site_symmetry_2
_geom_bond_publ_flag
Cu1 O1 1.858(5) . y
Cu1 O8 1.870(5) . y
Cu1 O3 2.495(5) 3_657 y
Cu1 Cu2 2.7585(13) . y
Cu1 Cu4 2.8194(14) . y
Cu2 O3 1.882(5) . y
Cu2 O2 1.897(5) . y
Cu2 O8 2.675(6) 3_657 y
Cu2 Cu3 2.7185(13) . y
Cu2 O5 2.725(6) 3_757 y
Cu2 Cu4 2.9753(14) . n
Cu3 O4 1.850(6) . y
Cu3 O5 1.878(5) . y
Cu3 O2 2.589(5) 3_757 y
Cu3 Cu4 2.8326(14) . y
Cu4 O6 1.858(6) . y
Cu4 O7 1.868(6) . y
O1 C1 1.226(9) . n
O2 C1 1.255(9) . n
O3 C3 1.260(9) . n
O4 C3 1.239(9) . n
O5 C5 1.256(10) . n
O6 C5 1.244(10) . n
O7 C7 1.246(9) . n
O8 C7 1.256(9) . n
C1 C2 1.525(11) . n
C2 F2 1.30(2) . n
C2 F1 1.339(14) . n
C2 F3 1.38(2) . n
C2 F2X 1.223(15) . n
C2 F1X 1.39(2) . n
C2 F3X 1.43(2) . n
C2 F1Y 1.24(2) . n
C2 F2Y 1.40(2) . n
C2 F3Y 1.42(2) . n
C3 C4 1.509(11) . n
C4 F4 1.216(15) . n
C4 F6 1.41(2) . n
C4 F5 1.44(2) . n
C4 F5X 1.26(2) . n
C4 F6X 1.38(2) . n
C4 F4X 1.418(15) . n
C4 F5Y 1.30(2) . n
C4 F6Y 1.319(14) . n
C4 F4Y 1.45(2) . n
C5 C6 1.506(11) . n
C6 F9 1.32(2) . n
C6 F8 1.329(15) . n
C6 F7 1.35(2) . n
C6 F7X 1.255(15) . n
C6 F9X 1.36(2) . n
C6 F8X 1.45(2) . n
C6 F8Y 1.28(2) . n
C6 F7Y 1.345(15) . n
C6 F9Y 1.46(2) . n
C7 C8 1.528(11) . n
C8 F10 1.330(13) . n
C8 F11 1.331(12) . n
C8 F12 1.364(13) . n
C8 F11X 1.32(2) . n
C8 F10X 1.34(2) . n
C8 F12X 1.34(2) . n
C8 F11Y 1.31(2) . n
C8 F10Y 1.34(2) . n
C8 F12Y 1.35(2) . n
